data_4113234
loop_
_publ_author_name
'Stephan A. Reiter'
'Stefan D. Nogai'
'Konstantin Karaghiosoff'
'Hubert Schmidbaur'

_publ_contact_author_address
;
 Anorganische und Analytische Chemie 
 Technische Universitaet Muenchen 
 Lichtenbergstr. 4 
 Garching 
 D-85747 
 GERMANY 
;
_publ_contact_author_email H.Schmidbaur@lrz.tu-muenchen.de
_publ_contact_author_fax '++49 89 2891-3125'
_publ_contact_author_name 'Prof Hubert Schmidbaur'
_publ_contact_author_phone '++49 89 2891-3130'
_publ_section_title
;
 Insignificance of P-H...P Hydrogen Bonding: Structural Chemistry of
 Neutral and Protonated 1,8-Di(phosphinyl)naphthalene
;
_journal_name_full 'Journal of the American Chemical Society'
_journal_page_first 15833
_journal_page_last 15843
_journal_paper_doi 10.1021/ja045460x
_journal_volume 126
_journal_year 2004
_chemical_formula_moiety 'C10 H11 P2 1+, C1 F3 O3 S 1-'
_chemical_formula_sum 'C11 H11 F3 O3 P2 S'
_chemical_formula_weight 342.20
_chemical_name_systematic
; 
 ? 
;
_space_group_IT_number 57
_symmetry_cell_setting orthorhombic
_symmetry_space_group_name_Hall '-P 2c 2b'
_symmetry_space_group_name_H-M 'P b c m'
_atom_sites_solution_hydrogens difmap
_atom_sites_solution_primary direct
_atom_sites_solution_secondary difmap
_audit_creation_method SHELXL-97
_cell_angle_alpha 90.00
_cell_angle_beta 90.00
_cell_angle_gamma 90.00
_cell_formula_units_Z 4
_cell_length_a 10.5319(2)
_cell_length_b 18.0050(5)
_cell_length_c 7.32270(10)
_cell_measurement_reflns_used 32396
_cell_measurement_temperature 143(2)
_cell_measurement_theta_max 25.39
_cell_measurement_theta_min 3.57
_cell_volume 1388.58(5)
_computing_cell_refinement DENZO
_computing_data_collection XPRESS
_computing_data_reduction SCALEPACK
_computing_molecular_graphics SHELXTL-PLUS
_computing_publication_material 'SHELXS-97 (Sheldrick, 1990)'
_computing_structure_refinement 'SHELXL-97 (Sheldrick, 1997)'
_computing_structure_solution 'SHELXS-97 (Sheldrick, 1990)'
_diffrn_ambient_temperature 143(2)
_diffrn_measured_fraction_theta_full 0.966
_diffrn_measured_fraction_theta_max 0.966
_diffrn_measurement_device_type 'NONIUS DIP 2020'
_diffrn_measurement_method phi-rotation
_diffrn_radiation_monochromator graphite
_diffrn_radiation_source 'fine-focus sealed tube'
_diffrn_radiation_type MoK\a
_diffrn_radiation_wavelength 0.71073
_diffrn_reflns_av_R_equivalents 0.05
_diffrn_reflns_av_sigmaI/netI 0.0228
_diffrn_reflns_limit_h_max 12
_diffrn_reflns_limit_h_min 0
_diffrn_reflns_limit_k_max 21
_diffrn_reflns_limit_k_min 0
_diffrn_reflns_limit_l_max 8
_diffrn_reflns_limit_l_min 0
_diffrn_reflns_number 32396
_diffrn_reflns_theta_full 25.39
_diffrn_reflns_theta_max 25.39
_diffrn_reflns_theta_min 3.57
_exptl_absorpt_coefficient_mu 0.500
_exptl_absorpt_correction_type none
_exptl_crystal_colour colourless
_exptl_crystal_density_diffrn 1.637
_exptl_crystal_description needle
_exptl_crystal_F_000 696
_exptl_crystal_size_max 0.20
_exptl_crystal_size_mid 0.08
_exptl_crystal_size_min 0.08
_refine_diff_density_max 0.316
_refine_diff_density_min -0.364
_refine_diff_density_rms 0.056
_refine_ls_extinction_method none
_refine_ls_goodness_of_fit_ref 1.060
_refine_ls_hydrogen_treatment refall
_refine_ls_matrix_type full
_refine_ls_number_parameters 144
_refine_ls_number_reflns 1345
_refine_ls_number_restraints 0
_refine_ls_restrained_S_all 1.060
_refine_ls_R_factor_all 0.0394
_refine_ls_R_factor_gt 0.0374
_refine_ls_shift/su_max 0.000
_refine_ls_shift/su_mean 0.000
_refine_ls_structure_factor_coef Fsqd
_refine_ls_weighting_details 'calc w=1/[\s^2^(Fo^2^)+(0.0476P)^2^+1.4323P] where P=(Fo^2^+2Fc^2^)/3'
_refine_ls_weighting_scheme calc
_refine_ls_wR_factor_gt 0.0934
_refine_ls_wR_factor_ref 0.0947
_reflns_number_gt 1271
_reflns_number_total 1345
_reflns_threshold_expression >2sigma(I)
_cod_data_source_file ja045460xsi20040906_014641.cif
_cod_data_source_block reit17
_cod_database_code 4113234

loop_
_symmetry_equiv_pos_as_xyz
'x, y, z'
'-x, -y, z+1/2'
'-x, y+1/2, -z+1/2'
'x, -y+1/2, -z'
'-x, -y, -z'
'x, y, -z-1/2'
'x, -y-1/2, z-1/2'
'-x, y-1/2, z'

loop_
_atom_site_label
_atom_site_type_symbol
_atom_site_fract_x
_atom_site_fract_y
_atom_site_fract_z
_atom_site_U_iso_or_equiv
_atom_site_adp_type
_atom_site_occupancy
_atom_site_symmetry_multiplicity
_atom_site_calc_flag
_atom_site_refinement_flags
S1 S 0.92841(7) 0.38281(4) 0.2500 0.0241(2) Uani 1 2 d S
O1 O 0.9827(2) 0.45530(13) 0.2500 0.0549(8) Uani 1 2 d S
F1 F 1.13764(16) 0.33229(10) 0.1061(3) 0.0681(6) Uani 1 1 d .
P1 P 0.19092(7) 0.55749(4) 0.2500 0.0256(2) Uani 1 2 d S
H12 H 0.096(3) 0.6021(18) 0.2500 0.031(9) Uiso 1 2 d S
H11 H 0.182(2) 0.5159(12) 0.392(3) 0.034(6) Uiso 1 1 d .
C1 C 0.3280(3) 0.61775(15) 0.2500 0.0209(6) Uani 1 2 d S
F2 F 1.02924(18) 0.25013(11) 0.2500 0.0558(7) Uani 1 2 d S
P2 P 0.40190(8) 0.44096(4) 0.2500 0.0304(2) Uani 1 2 d S
H21 H 0.453(3) 0.4027(15) 0.122(4) 0.054(8) Uiso 1 1 d .
C2 C 0.2944(3) 0.69147(17) 0.2500 0.0271(7) Uani 1 2 d S
H2 H 0.213(4) 0.705(2) 0.2500 0.039(10) Uiso 1 2 d S
O2 O 0.86124(19) 0.36254(11) 0.0881(3) 0.0525(5) Uani 1 1 d .
C3 C 0.3855(3) 0.74832(17) 0.2500 0.0302(7) Uani 1 2 d S
H3 H 0.360(4) 0.797(2) 0.2500 0.040(10) Uiso 1 2 d S
C4 C 0.5107(3) 0.73027(15) 0.2500 0.0251(6) Uani 1 2 d S
H4 H 0.569(3) 0.765(2) 0.2500 0.031(9) Uiso 1 2 d S
C10 C 0.5508(3) 0.65517(15) 0.2500 0.0203(6) Uani 1 2 d S
C5 C 0.6826(3) 0.63962(17) 0.2500 0.0261(7) Uani 1 2 d S
H5 H 0.742(3) 0.6829(18) 0.2500 0.025(8) Uiso 1 2 d S
C6 C 0.7258(3) 0.56806(18) 0.2500 0.0326(8) Uani 1 2 d S
H6 H 0.812(4) 0.559(2) 0.2500 0.040(11) Uiso 1 2 d S
C7 C 0.6386(3) 0.50970(16) 0.2500 0.0291(7) Uani 1 2 d S
H7 H 0.668(3) 0.462(2) 0.2500 0.026(8) Uiso 1 2 d S
C8 C 0.5083(3) 0.52133(15) 0.2500 0.0228(6) Uani 1 2 d S
C9 C 0.4600(3) 0.59604(14) 0.2500 0.0180(6) Uani 1 2 d S
C11 C 1.0640(3) 0.32124(18) 0.2500 0.0348(8) Uani 1 2 d S

loop_
_atom_site_aniso_label
_atom_site_aniso_U_11
_atom_site_aniso_U_22
_atom_site_aniso_U_33
_atom_site_aniso_U_23
_atom_site_aniso_U_13
_atom_site_aniso_U_12
S1 0.0193(4) 0.0197(4) 0.0332(5) 0.000 0.000 0.0000(3)
O1 0.0293(13) 0.0197(11) 0.116(3) 0.000 0.000 -0.0042(10)
F1 0.0445(9) 0.0632(10) 0.0966(15) -0.0156(10) 0.0428(10) -0.0042(8)
P1 0.0179(4) 0.0261(4) 0.0328(5) 0.000 0.000 -0.0053(3)
C1 0.0193(14) 0.0214(14) 0.0219(15) 0.000 0.000 -0.0027(11)
F2 0.0340(11) 0.0210(9) 0.112(2) 0.000 0.000 0.0023(9)
P2 0.0338(5) 0.0155(4) 0.0419(5) 0.000 0.000 -0.0056(3)
C2 0.0183(14) 0.0264(15) 0.0367(18) 0.000 0.000 0.0040(12)
O2 0.0529(11) 0.0560(11) 0.0488(12) 0.0057(9) -0.0290(10) -0.0028(9)
C3 0.0303(16) 0.0146(13) 0.046(2) 0.000 0.000 0.0034(13)
C4 0.0265(15) 0.0158(14) 0.0330(17) 0.000 0.000 -0.0064(12)
C10 0.0199(14) 0.0178(13) 0.0231(16) 0.000 0.000 -0.0022(11)
C5 0.0175(14) 0.0249(15) 0.0359(19) 0.000 0.000 -0.0036(12)
C6 0.0142(14) 0.0335(17) 0.050(2) 0.000 0.000 0.0033(12)
C7 0.0271(16) 0.0182(14) 0.042(2) 0.000 0.000 0.0078(12)
C8 0.0229(14) 0.0179(14) 0.0277(16) 0.000 0.000 0.0001(11)
C9 0.0195(13) 0.0157(13) 0.0188(15) 0.000 0.000 -0.0023(10)
C11 0.0234(16) 0.0262(16) 0.055(2) 0.000 0.000 -0.0025(12)

loop_
_atom_type_symbol
_atom_type_description
_atom_type_scat_dispersion_real
_atom_type_scat_dispersion_imag
_atom_type_scat_source
C C 0.0033 0.0016 'International Tables Vol C Tables 4.2.6.8 and 6.1.1.4'
H H 0.0000 0.0000 'International Tables Vol C Tables 4.2.6.8 and 6.1.1.4'
O O 0.0106 0.0060 'International Tables Vol C Tables 4.2.6.8 and 6.1.1.4'
F F 0.0171 0.0103 'International Tables Vol C Tables 4.2.6.8 and 6.1.1.4'
P P 0.1023 0.0942 'International Tables Vol C Tables 4.2.6.8 and 6.1.1.4'
S S 0.1246 0.1234 'International Tables Vol C Tables 4.2.6.8 and 6.1.1.4'

loop_
_geom_angle_atom_site_label_1
_geom_angle_atom_site_label_2
_geom_angle_atom_site_label_3
_geom_angle
_geom_angle_site_symmetry_1
_geom_angle_site_symmetry_3
O1 S1 O2 115.65(9) . .
O1 S1 O2 115.65(9) . 6_556
O2 S1 O2 112.23(18) . 6_556
O1 S1 C11 104.18(15) . .
O2 S1 C11 103.57(10) . .
O2 S1 C11 103.57(10) 6_556 .
C1 P1 H12 104.3(15) . .
C1 P1 H11 114.0(10) . .
H12 P1 H11 108.1(13) . .
C2 C1 C9 120.6(3) . .
C2 C1 P1 112.0(2) . .
C9 C1 P1 127.4(2) . .
C8 P2 H21 99.7(13) . .
C1 C2 C3 121.9(3) . .
C1 C2 H2 121(2) . .
C3 C2 H2 117(2) . .
C4 C3 C2 119.3(3) . .
C4 C3 H3 121(2) . .
C2 C3 H3 120(2) . .
C3 C4 C10 121.2(3) . .
C3 C4 H4 121(2) . .
C10 C4 H4 118(2) . .
C5 C10 C4 118.7(3) . .
C5 C10 C9 120.5(3) . .
C4 C10 C9 120.7(3) . .
C6 C5 C10 120.9(3) . .
C6 C5 H5 121.9(19) . .
C10 C5 H5 117.2(19) . .
C5 C6 C7 119.4(3) . .
C5 C6 H6 120(2) . .
C7 C6 H6 120(2) . .
C8 C7 C6 122.5(3) . .
C8 C7 H7 119(2) . .
C6 C7 H7 119(2) . .
C7 C8 C9 119.4(3) . .
C7 C8 P2 119.1(2) . .
C9 C8 P2 121.5(2) . .
C10 C9 C8 117.3(2) . .
C10 C9 C1 116.2(2) . .
C8 C9 C1 126.4(2) . .
F1 C11 F1 105.5(3) 6_556 .
F1 C11 F2 107.79(19) 6_556 .
F1 C11 F2 107.79(19) . .
F1 C11 S1 111.76(18) 6_556 .
F1 C11 S1 111.76(18) . .
F2 C11 S1 111.9(2) . .

loop_
_geom_bond_atom_site_label_1
_geom_bond_atom_site_label_2
_geom_bond_distance
_geom_bond_site_symmetry_2
S1 O1 1.425(2) .
S1 O2 1.4277(19) .
S1 O2 1.4277(19) 6_556
S1 C11 1.808(3) .
F1 C11 1.324(2) .
P1 C1 1.806(3) .
P1 H12 1.28(3) .
P1 H11 1.29(2) .
C1 C2 1.374(4) .
C1 C9 1.444(4) .
F2 C11 1.332(4) .
P2 C8 1.830(3) .
P2 H21 1.28(3) .
C2 C3 1.403(4) .
C2 H2 0.89(4) .
C3 C4 1.359(4) .
C3 H3 0.91(4) .
C4 C10 1.416(4) .
C4 H4 0.87(4) .
C10 C5 1.416(4) .
C10 C9 1.431(4) .
C5 C6 1.366(4) .
C5 H5 1.00(3) .
C6 C7 1.396(5) .
C6 H6 0.92(4) .
C7 C8 1.388(4) .
C7 H7 0.91(3) .
C8 C9 1.438(4) .
C11 F1 1.324(2) 6_556

loop_
_geom_torsion_atom_site_label_1
_geom_torsion_atom_site_label_2
_geom_torsion_atom_site_label_3
_geom_torsion_atom_site_label_4
_geom_torsion
_geom_torsion_site_symmetry_1
_geom_torsion_site_symmetry_4
C9 C1 C2 C3 0.0 . .
P1 C1 C2 C3 180.0 . .
C1 C2 C3 C4 0.0 . .
C2 C3 C4 C10 0.0 . .
C3 C4 C10 C5 180.0 . .
C3 C4 C10 C9 0.0 . .
C4 C10 C5 C6 180.0 . .
C9 C10 C5 C6 0.0 . .
C10 C5 C6 C7 0.0 . .
C5 C6 C7 C8 0.0 . .
C6 C7 C8 C9 0.0 . .
C6 C7 C8 P2 180.0 . .
C5 C10 C9 C8 0.0 . .
C4 C10 C9 C8 180.0 . .
C5 C10 C9 C1 180.0 . .
C4 C10 C9 C1 0.0 . .
C7 C8 C9 C10 0.0 . .
P2 C8 C9 C10 180.0 . .
C7 C8 C9 C1 180.0 . .
P2 C8 C9 C1 0.0 . .
C2 C1 C9 C10 0.0 . .
P1 C1 C9 C10 180.0 . .
C2 C1 C9 C8 180.0 . .
P1 C1 C9 C8 0.0 . .
O1 S1 C11 F1 59.02(18) . 6_556
O2 S1 C11 F1 -179.63(18) . 6_556
O2 S1 C11 F1 -62.3(2) 6_556 6_556
O1 S1 C11 F1 -59.02(18) . .
O2 S1 C11 F1 62.3(2) . .
O2 S1 C11 F1 179.63(18) 6_556 .
O1 S1 C11 F2 180.0 . .
O2 S1 C11 F2 -58.65(9) . .
O2 S1 C11 F2 58.65(9) 6_556 .
